data_4021982
loop_
_publ_author_name
'Mao-Sen Yuan'
'Qi Fang'
'Zhi-Qiang Liu'
'Jian-Ping Guo'
'Hong-Yu Chen'
'Wen-Tao Yu'
'Gang Xue'
'Dian-Sheng Liu'

_publ_section_title
;
 Acceptor or Donor (Diaryl B or N) Substituted Octupolar Truxene:
 Synthesis, Structure, and Charge-Transfer-Enhanced Fluorescence
;
_journal_name_full 'Journal of Organic Chemistry'
_journal_page_first 7858
_journal_page_last 7861
_journal_paper_doi 10.1021/jo061210i
_journal_volume 71
_journal_year 2006
_chemical_formula_moiety 'C39 H39 Br3, 3(H2 O)'
_chemical_formula_sum 'C39 H45 Br3 O3'
_chemical_formula_weight 801.48
_chemical_name_systematic
;
 ?
;
_space_group_IT_number 205
_symmetry_cell_setting cubic
_symmetry_space_group_name_Hall '-P 2ac 2ab 3'
_symmetry_space_group_name_H-M 'P a -3'
_atom_sites_solution_hydrogens geom
_atom_sites_solution_primary direct
_atom_sites_solution_secondary difmap
_audit_creation_method SHELXL-97
_cell_angle_alpha 90.00
_cell_angle_beta 90.00
_cell_angle_gamma 90.00
_cell_formula_units_Z 8
_cell_length_a 19.732(2)
_cell_length_b 19.732(2)
_cell_length_c 19.732(2)
_cell_measurement_reflns_used 2866
_cell_measurement_temperature 293(2)
_cell_measurement_theta_max 16.882
_cell_measurement_theta_min 2.308
_cell_volume 7683.2(16)
_computing_cell_refinement 'Bruker SMART'
_computing_data_collection 'Bruker SMART'
_computing_data_reduction 'Bruker SAINT'
_computing_molecular_graphics 'SHELXL-97 (Sheldrick, 1997)'
_computing_publication_material 'SHELXL-97 (Sheldrick, 1997)'
_computing_structure_refinement 'SHELXL-97 (Sheldrick, 1997)'
_computing_structure_solution Sir-97
_diffrn_ambient_temperature 293(2)
_diffrn_measured_fraction_theta_full 1.000
_diffrn_measured_fraction_theta_max 1.000
_diffrn_measurement_device_type 'CCD area detector'
_diffrn_measurement_method 'phi and omega scans'
_diffrn_radiation_monochromator graphite
_diffrn_radiation_source 'fine-focus sealed tube'
_diffrn_radiation_type MoK\a
_diffrn_radiation_wavelength 0.71073
_diffrn_reflns_av_R_equivalents 0.1066
_diffrn_reflns_av_sigmaI/netI 0.0822
_diffrn_reflns_limit_h_max 22
_diffrn_reflns_limit_h_min -23
_diffrn_reflns_limit_k_max 16
_diffrn_reflns_limit_k_min -23
_diffrn_reflns_limit_l_max 22
_diffrn_reflns_limit_l_min -23
_diffrn_reflns_number 30383
_diffrn_reflns_theta_full 24.98
_diffrn_reflns_theta_max 24.98
_diffrn_reflns_theta_min 1.79
_exptl_absorpt_coefficient_mu 3.183
_exptl_absorpt_correction_T_max 0.5685
_exptl_absorpt_correction_T_min 0.4485
_exptl_absorpt_correction_type multi-scan
_exptl_absorpt_process_details SADABS
_exptl_crystal_colour colorless
_exptl_crystal_density_diffrn 1.386
_exptl_crystal_density_method 'not measured'
_exptl_crystal_description block
_exptl_crystal_F_000 3264
_exptl_crystal_size_max 0.30
_exptl_crystal_size_mid 0.20
_exptl_crystal_size_min 0.20
_refine_diff_density_max 0.474
_refine_diff_density_min -0.448
_refine_diff_density_rms 0.057
_refine_ls_extinction_method none
_refine_ls_goodness_of_fit_ref 0.827
_refine_ls_hydrogen_treatment constr
_refine_ls_matrix_type full
_refine_ls_number_parameters 136
_refine_ls_number_reflns 2273
_refine_ls_number_restraints 0
_refine_ls_restrained_S_all 0.827
_refine_ls_R_factor_all 0.0999
_refine_ls_R_factor_gt 0.0457
_refine_ls_shift/su_max 0.001
_refine_ls_shift/su_mean 0.000
_refine_ls_structure_factor_coef Fsqd
_refine_ls_weighting_details 'calc w=1/[\s^2^(Fo^2^)+(0.0621P)^2^+0.0000P] where P=(Fo^2^+2Fc^2^)/3'
_refine_ls_weighting_scheme calc
_refine_ls_wR_factor_gt 0.1096
_refine_ls_wR_factor_ref 0.1192
_reflns_number_gt 1078
_reflns_number_total 2273
_reflns_threshold_expression >2sigma(I)
_cod_data_source_file jo061210isi20060613_123832.cif
_cod_depositor_comments
;
The following automatic conversions were performed:
'_symmetry_cell_setting' value 'Cubic' changed to 'cubic' according to
'/home/saulius/struct/CIF-dictionaries/cif_core.dic' dictionary named
'cif_core.dic' version 2.4.1 from 2010-06-29.

Automatic conversion script
Id: cif_fix_enum 1527 2010-12-29 10:47:43Z saulius 
;
_cod_database_code 4021982

loop_
_symmetry_equiv_pos_as_xyz
'x, y, z'
'-x+1/2, -y, z+1/2'
'-x, y+1/2, -z+1/2'
'x+1/2, -y+1/2, -z'
'z, x, y'
'z+1/2, -x+1/2, -y'
'-z+1/2, -x, y+1/2'
'-z, x+1/2, -y+1/2'
'y, z, x'
'-y, z+1/2, -x+1/2'
'y+1/2, -z+1/2, -x'
'-y+1/2, -z, x+1/2'
'-x, -y, -z'
'x-1/2, y, -z-1/2'
'x, -y-1/2, z-1/2'
'-x-1/2, y-1/2, z'
'-z, -x, -y'
'-z-1/2, x-1/2, y'
'z-1/2, x, -y-1/2'
'z, -x-1/2, y-1/2'
'-y, -z, -x'
'y, -z-1/2, x-1/2'
'-y-1/2, z-1/2, x'
'y-1/2, z, -x-1/2'

loop_
_atom_site_label
_atom_site_type_symbol
_atom_site_fract_x
_atom_site_fract_y
_atom_site_fract_z
_atom_site_U_iso_or_equiv
_atom_site_adp_type
_atom_site_occupancy
_atom_site_symmetry_multiplicity
_atom_site_calc_flag
_atom_site_refinement_flags
O1 O 0.5188(6) 0.4814(6) 0.8989(5) 0.437(8) Uani 1 1 d .
H1 H 0.5535 0.4531 0.8997 0.655 Uiso 1 1 d R
H2 H 0.5192 0.4974 0.9403 0.655 Uiso 1 1 d R
Br1 Br 0.18842(4) 0.53201(3) 0.99851(3) 0.1169(4) Uani 1 1 d .
C1 C 0.2380(2) 0.4056(2) 0.8395(2) 0.0507(12) Uani 1 1 d .
C2 C 0.2383(3) 0.4585(2) 0.8856(2) 0.0704(15) Uani 1 1 d .
H2A H 0.2711 0.4922 0.8833 0.084 Uiso 1 1 calc R
C3 C 0.1885(3) 0.4600(2) 0.9351(2) 0.0615(13) Uani 1 1 d .
C4 C 0.1408(2) 0.4105(2) 0.9393(2) 0.0514(12) Uani 1 1 d .
H4A H 0.1080 0.4122 0.9731 0.062 Uiso 1 1 calc R
C5 C 0.1411(2) 0.3576(2) 0.8932(2) 0.0468(11) Uani 1 1 d .
H5A H 0.1085 0.3236 0.8966 0.056 Uiso 1 1 calc R
C6 C 0.1897(2) 0.3545(2) 0.8415(2) 0.0403(10) Uani 1 1 d .
C7 C 0.2035(2) 0.30772(19) 0.78500(19) 0.0370(10) Uani 1 1 d .
C8 C 0.26098(19) 0.33090(18) 0.7504(2) 0.0379(10) Uani 1 1 d .
C9 C 0.2879(2) 0.3953(2) 0.7827(2) 0.0482(11) Uani 1 1 d .
C10 C 0.3592(2) 0.3869(3) 0.8133(2) 0.0701(15) Uani 1 1 d .
H10A H 0.3911 0.3782 0.7769 0.084 Uiso 1 1 calc R
H10B H 0.3723 0.4292 0.8347 0.084 Uiso 1 1 calc R
C11 C 0.3648(3) 0.3304(4) 0.8651(3) 0.112(2) Uani 1 1 d .
H11A H 0.4104 0.3282 0.8817 0.168 Uiso 1 1 calc R
H11B H 0.3530 0.2881 0.8442 0.168 Uiso 1 1 calc R
H11C H 0.3344 0.3393 0.9021 0.168 Uiso 1 1 calc R
C12 C 0.2843(3) 0.4563(2) 0.7338(3) 0.0703(15) Uani 1 1 d .
H12A H 0.2953 0.4972 0.7587 0.084 Uiso 1 1 calc R
H12B H 0.3183 0.4505 0.6988 0.084 Uiso 1 1 calc R
C13 C 0.2155(3) 0.4652(3) 0.7003(3) 0.120(2) Uani 1 1 d .
H13A H 0.2168 0.5038 0.6707 0.179 Uiso 1 1 calc R
H13B H 0.1816 0.4721 0.7345 0.179 Uiso 1 1 calc R
H13C H 0.2047 0.4254 0.6745 0.179 Uiso 1 1 calc R

loop_
_atom_site_aniso_label
_atom_site_aniso_U_11
_atom_site_aniso_U_22
_atom_site_aniso_U_33
_atom_site_aniso_U_23
_atom_site_aniso_U_13
_atom_site_aniso_U_12
O1 0.452(18) 0.486(18) 0.374(12) 0.074(13) -0.046(13) -0.274(14)
Br1 0.1628(7) 0.0834(5) 0.1047(6) -0.0532(4) 0.0712(5) -0.0509(4)
C1 0.054(3) 0.048(3) 0.050(3) -0.008(2) 0.011(2) -0.009(2)
C2 0.086(4) 0.057(3) 0.068(3) -0.020(3) 0.025(3) -0.024(3)
C3 0.088(4) 0.044(3) 0.053(3) -0.021(2) 0.021(3) -0.011(3)
C4 0.057(3) 0.049(3) 0.048(3) -0.004(2) 0.009(2) 0.002(3)
C5 0.046(3) 0.046(3) 0.048(3) -0.002(2) 0.004(2) -0.005(2)
C6 0.042(3) 0.039(3) 0.040(3) 0.002(2) 0.000(2) 0.000(2)
C7 0.037(3) 0.038(2) 0.036(2) -0.001(2) -0.001(2) 0.003(2)
C8 0.038(3) 0.034(2) 0.042(3) 0.001(2) -0.004(2) 0.000(2)
C9 0.053(3) 0.043(3) 0.049(3) -0.007(2) 0.011(2) -0.004(2)
C10 0.051(3) 0.102(4) 0.057(3) -0.018(3) 0.005(3) -0.023(3)
C11 0.068(4) 0.195(7) 0.073(4) 0.039(5) -0.007(3) 0.000(4)
C12 0.085(4) 0.045(3) 0.081(4) -0.004(3) 0.033(3) -0.009(3)
C13 0.130(6) 0.089(5) 0.140(6) 0.061(4) 0.017(5) 0.036(4)

loop_
_atom_type_symbol
_atom_type_description
_atom_type_scat_dispersion_real
_atom_type_scat_dispersion_imag
_atom_type_scat_source
C C 0.0033 0.0016 'International Tables Vol C Tables 4.2.6.8 and 6.1.1.4'
H H 0.0000 0.0000 'International Tables Vol C Tables 4.2.6.8 and 6.1.1.4'
Br Br -0.2901 2.4595 'International Tables Vol C Tables 4.2.6.8 and 6.1.1.4'
O O 0.0106 0.0060 'International Tables Vol C Tables 4.2.6.8 and 6.1.1.4'

loop_
_geom_angle_atom_site_label_1
_geom_angle_atom_site_label_2
_geom_angle_atom_site_label_3
_geom_angle
_geom_angle_site_symmetry_1
_geom_angle_site_symmetry_3
H1 O1 H2 101.9 . .
C2 C1 C6 122.1(4) . .
C2 C1 C9 126.0(4) . .
C6 C1 C9 111.9(4) . .
C1 C2 C3 118.5(4) . .
C1 C2 H2A 120.8 . .
C3 C2 H2A 120.8 . .
C4 C3 C2 121.1(4) . .
C4 C3 Br1 120.0(4) . .
C2 C3 Br1 118.9(4) . .
C3 C4 C5 120.0(4) . .
C3 C4 H4A 120.0 . .
C5 C4 H4A 120.0 . .
C4 C5 C6 120.8(4) . .
C4 C5 H5A 119.6 . .
C6 C5 H5A 119.6 . .
C1 C6 C5 117.4(4) . .
C1 C6 C7 107.8(4) . .
C5 C6 C7 134.8(4) . .
C8 C7 C8 119.3(4) . 12_565
C8 C7 C6 108.4(4) . .
C8 C7 C6 132.3(4) 12_565 .
C7 C8 C7 120.7(4) . 6_456
C7 C8 C9 110.6(4) . .
C7 C8 C9 128.7(4) 6_456 .
C1 C9 C8 101.4(3) . .
C1 C9 C10 108.6(4) . .
C8 C9 C10 113.2(4) . .
C1 C9 C12 109.3(4) . .
C8 C9 C12 111.9(4) . .
C10 C9 C12 111.8(4) . .
C11 C10 C9 114.2(4) . .
C11 C10 H10A 108.7 . .
C9 C10 H10A 108.7 . .
C11 C10 H10B 108.7 . .
C9 C10 H10B 108.7 . .
H10A C10 H10B 107.6 . .
C10 C11 H11A 109.5 . .
C10 C11 H11B 109.5 . .
H11A C11 H11B 109.5 . .
C10 C11 H11C 109.5 . .
H11A C11 H11C 109.5 . .
H11B C11 H11C 109.5 . .
C13 C12 C9 113.8(4) . .
C13 C12 H12A 108.8 . .
C9 C12 H12A 108.8 . .
C13 C12 H12B 108.8 . .
C9 C12 H12B 108.8 . .
H12A C12 H12B 107.7 . .
C12 C13 H13A 109.5 . .
C12 C13 H13B 109.5 . .
H13A C13 H13B 109.5 . .
C12 C13 H13C 109.5 . .
H13A C13 H13C 109.5 . .
H13B C13 H13C 109.5 . .

loop_
_geom_bond_atom_site_label_1
_geom_bond_atom_site_label_2
_geom_bond_distance
_geom_bond_site_symmetry_2
O1 H1 0.8848 .
O1 H2 0.8748 .
Br1 C3 1.893(4) .
C1 C2 1.383(6) .
C1 C6 1.388(5) .
C1 C9 1.506(5) .
C2 C3 1.387(6) .
C2 H2A 0.9300 .
C3 C4 1.359(6) .
C4 C5 1.385(5) .
C4 H4A 0.9300 .
C5 C6 1.401(5) .
C5 H5A 0.9300 .
C6 C7 1.474(5) .
C7 C8 1.401(5) .
C7 C8 1.414(5) 12_565
C8 C7 1.414(5) 6_456
C8 C9 1.519(5) .
C9 C10 1.540(6) .
C9 C12 1.544(6) .
C10 C11 1.515(7) .
C10 H10A 0.9700 .
C10 H10B 0.9700 .
C11 H11A 0.9600 .
C11 H11B 0.9600 .
C11 H11C 0.9600 .
C12 C13 1.519(7) .
C12 H12A 0.9700 .
C12 H12B 0.9700 .
C13 H13A 0.9600 .
C13 H13B 0.9600 .
C13 H13C 0.9600 .

loop_
_geom_hbond_atom_site_label_D
_geom_hbond_atom_site_label_H
_geom_hbond_atom_site_label_A
_geom_hbond_distance_DH
_geom_hbond_distance_HA
_geom_hbond_distance_DA
_geom_hbond_angle_DHA
_geom_hbond_site_symmetry_A
O1 H2 O1 0.87 1.84 2.299(17) 110.9 7_665
O1 H1 O1 0.88 2.05 2.299(17) 94.7 10_646
